data_7240778
loop_
_publ_author_name
'Andreev, Grigory'
'Budantseva, Nina'
'Levtsova, Anastasiya'

_publ_section_title
;
 Variability of structural motifs in the crystal structure of U(VI)
 complexes with p-methoxybenzoic acid
;
_journal_name_full CrystEngComm
_journal_paper_doi 10.1039/D0CE00681E
_journal_year 2020
_chemical_formula_sum 'C32 H38 N2 O12 U'
_chemical_formula_weight 880.67
_space_group_crystal_system monoclinic
_space_group_IT_number 14
_space_group_name_Hall '-P 2yn'
_space_group_name_H-M_alt 'P 1 21/n 1'
_atom_sites_solution_hydrogens mixed
_audit_creation_method SHELXL-2018/3
_audit_update_record
;
2020-04-30 deposited with the CCDC.	2020-06-24 downloaded from the CCDC.
;
_cell_angle_alpha 90
_cell_angle_beta 103.668(3)
_cell_angle_gamma 90
_cell_formula_units_Z 4
_cell_length_a 9.4519(4)
_cell_length_b 28.0810(11)
_cell_length_c 13.1169(5)
_cell_measurement_reflns_used 5728
_cell_measurement_temperature 100(2)
_cell_measurement_theta_max 28.62
_cell_measurement_theta_min 3.20
_cell_volume 3382.9(2)
_computing_structure_refinement 'SHELXL-2018/3 (Sheldrick, 2018)'
_diffrn_ambient_temperature 100(2)
_diffrn_measured_fraction_theta_full 0.998
_diffrn_measured_fraction_theta_max 0.996
_diffrn_measurement_device_type 'Bruker APEX-II CCD'
_diffrn_measurement_method '\f and \w scans'
_diffrn_radiation_type MoK\a
_diffrn_radiation_wavelength 0.71073
_diffrn_reflns_av_R_equivalents 0.0808
_diffrn_reflns_av_unetI/netI 0.0571
_diffrn_reflns_Laue_measured_fraction_full 0.998
_diffrn_reflns_Laue_measured_fraction_max 0.996
_diffrn_reflns_limit_h_max 14
_diffrn_reflns_limit_h_min -14
_diffrn_reflns_limit_k_max 42
_diffrn_reflns_limit_k_min -43
_diffrn_reflns_limit_l_max 20
_diffrn_reflns_limit_l_min -17
_diffrn_reflns_number 82990
_diffrn_reflns_point_group_measured_fraction_full 0.998
_diffrn_reflns_point_group_measured_fraction_max 0.996
_diffrn_reflns_theta_full 25.242
_diffrn_reflns_theta_max 33.141
_diffrn_reflns_theta_min 2.333
_diffrn_source 'sealed tube'
_exptl_absorpt_coefficient_mu 4.862
_exptl_absorpt_correction_T_max 0.550
_exptl_absorpt_correction_T_min 0.320
_exptl_absorpt_correction_type numerical
_exptl_absorpt_process_details SADABS
_exptl_crystal_density_diffrn 1.729
_exptl_crystal_description prism
_exptl_crystal_F_000 1728
_exptl_crystal_size_max 0.065
_exptl_crystal_size_mid 0.055
_exptl_crystal_size_min 0.050
_refine_diff_density_max 1.809
_refine_diff_density_min -2.392
_refine_diff_density_rms 0.171
_refine_ls_extinction_method none
_refine_ls_goodness_of_fit_ref 1.024
_refine_ls_hydrogen_treatment mixed
_refine_ls_matrix_type full
_refine_ls_number_parameters 438
_refine_ls_number_reflns 12862
_refine_ls_number_restraints 1
_refine_ls_restrained_S_all 1.025
_refine_ls_R_factor_all 0.0714
_refine_ls_R_factor_gt 0.0447
_refine_ls_shift/su_max 0.006
_refine_ls_shift/su_mean 0.000
_refine_ls_structure_factor_coef Fsqd
_refine_ls_weighting_details 'w=1/[\s^2^(Fo^2^)+(0.0650P)^2^+1.4512P] where P=(Fo^2^+2Fc^2^)/3'
_refine_ls_weighting_scheme calc
_refine_ls_wR_factor_gt 0.1062
_refine_ls_wR_factor_ref 0.1172
_reflns_Friedel_coverage 0.000
_reflns_number_gt 9616
_reflns_number_total 12862
_reflns_threshold_expression 'I > 2\s(I)'
_cod_data_source_file d0ce00681e2.cif
_cod_data_source_block u5
_cod_original_sg_symbol_H-M 'P 21/n'
_cod_database_code 7240778
_shelx_shelxl_version_number 2018/3
_shelx_space_group_comment
;
The symmetry employed for this shelxl refinement is uniquely defined
by the following loop, which should always be used as a source of
symmetry information in preference to the above space-group names.
They are only intended as comments.
;
_shelx_estimated_absorpt_t_min 0.743
_shelx_estimated_absorpt_t_max 0.793

loop_
_space_group_symop_operation_xyz
'x, y, z'
'-x+1/2, y+1/2, -z+1/2'
'-x, -y, -z'
'x-1/2, -y-1/2, z-1/2'

loop_
_atom_site_label
_atom_site_type_symbol
_atom_site_fract_x
_atom_site_fract_y
_atom_site_fract_z
_atom_site_U_iso_or_equiv
_atom_site_adp_type
_atom_site_occupancy
_atom_site_site_symmetry_order
_atom_site_calc_flag
_atom_site_refinement_flags_posn
_atom_site_refinement_flags_adp
_atom_site_refinement_flags_occupancy
_atom_site_disorder_assembly
_atom_site_disorder_group
U1 U 0.25142(2) 0.57097(2) 0.29668(2) 0.01623(5) Uani 1 1 d . . . . .
N1 N 0.7221(5) 0.49327(14) 0.2118(3) 0.0312(9) Uani 1 1 d . . . . .
O1 O 0.3748(3) 0.54985(11) 0.4125(2) 0.0205(6) Uani 1 1 d . . . . .
C1 C 0.2026(5) 0.42165(14) 0.1936(3) 0.0189(8) Uani 1 1 d . . . . .
C23 C 0.4807(5) 0.62888(14) 0.2576(3) 0.0183(7) Uani 1 1 d . . . . .
C24 C 1.0793(5) 0.71731(17) 0.1826(4) 0.0305(10) Uani 1 1 d . . . . .
H23A H 1.153357 0.740665 0.182241 0.046 Uiso 1 1 calc R U . . .
H23B H 1.043488 0.705078 0.112920 0.046 Uiso 1 1 calc R U . . .
H23C H 1.119647 0.691731 0.228960 0.046 Uiso 1 1 calc R U . . .
C32 C 0.2955(7) 0.67188(19) 0.9989(4) 0.0382(13) Uani 1 1 d . . . . .
H32A H 0.293172 0.665339 1.070339 0.057 Uiso 1 1 calc R U . . .
H32B H 0.207473 0.687872 0.964333 0.057 Uiso 1 1 calc R U . . .
H32C H 0.377625 0.691810 0.997680 0.057 Uiso 1 1 calc R U . . .
C31 C 0.3183(6) 0.63366(17) 0.8298(4) 0.0291(10) Uani 1 1 d . . . . .
H31A H 0.396622 0.655247 0.828443 0.044 Uiso 1 1 calc R U . . .
H31B H 0.228408 0.646905 0.790173 0.044 Uiso 1 1 calc R U . . .
H31C H 0.336055 0.603787 0.799456 0.044 Uiso 1 1 calc R U . . .
C30 C 0.3085(5) 0.62579(15) 0.9431(4) 0.0253(9) Uani 1 1 d . . . . .
H30 H 0.222405 0.606315 0.942784 0.030 Uiso 1 1 calc R U . . .
C22 C 0.7146(5) 0.63725(15) 0.2032(3) 0.0193(8) Uani 1 1 d . . . . .
H22 H 0.706996 0.605353 0.183636 0.023 Uiso 1 1 calc R U . . .
C21 C 0.8349(5) 0.66278(14) 0.1927(3) 0.0205(8) Uani 1 1 d . . . . .
H21 H 0.906714 0.648499 0.165401 0.025 Uiso 1 1 calc R U . . .
C20 C 0.8469(5) 0.71023(15) 0.2235(3) 0.0213(8) Uani 1 1 d . . . . .
C19 C 0.7364(6) 0.73189(16) 0.2618(4) 0.0293(10) Uani 1 1 d . . . . .
H19 H 0.743609 0.763970 0.279964 0.035 Uiso 1 1 calc R U . . .
C18 C 0.6166(5) 0.70583(15) 0.2729(4) 0.0239(9) Uani 1 1 d . . . . .
H18 H 0.544834 0.719998 0.300423 0.029 Uiso 1 1 calc R U . . .
C17 C 0.6046(5) 0.65778(15) 0.2423(3) 0.0216(8) Uani 1 1 d . . . . .
C15 C 0.0528(5) 0.60663(14) 0.4103(3) 0.0188(8) Uani 1 1 d . . . . .
C16 C -0.5106(6) 0.65236(17) 0.5982(4) 0.0300(10) Uani 1 1 d . . . . .
H15A H -0.576455 0.671726 0.625877 0.045 Uiso 1 1 calc R U . . .
H15B H -0.477853 0.626167 0.644817 0.045 Uiso 1 1 calc R U . . .
H15C H -0.559707 0.640388 0.530518 0.045 Uiso 1 1 calc R U . . .
C14 C -0.0545(6) 0.67166(15) 0.4995(4) 0.0263(9) Uani 1 1 d . . . . .
H14 H 0.023808 0.691151 0.496238 0.032 Uiso 1 1 calc R U . . .
C13 C -0.1651(6) 0.68886(16) 0.5423(4) 0.0312(11) Uani 1 1 d . . . . .
H13 H -0.160081 0.719743 0.568563 0.037 Uiso 1 1 calc R U . . .
C12 C -0.2838(5) 0.66014(15) 0.5463(3) 0.0229(8) Uani 1 1 d . . . . .
O12 O 0.4368(4) 0.59916(12) 0.9940(3) 0.0289(7) Uani 1 1 d . . . . .
H12 H 0.451(9) 0.597(3) 1.069(6) 0.08(3) Uiso 1 1 d . . . . .
C11 C -0.2901(5) 0.61294(15) 0.5099(3) 0.0217(8) Uani 1 1 d . . . . .
H11 H -0.367978 0.593356 0.513846 0.026 Uiso 1 1 calc R U . . .
O11 O -0.3882(4) 0.68039(12) 0.5883(3) 0.0321(8) Uani 1 1 d . . . . .
C10 C -0.1781(5) 0.59612(15) 0.4679(3) 0.0214(8) Uani 1 1 d . . . . .
H10 H -0.181621 0.564909 0.443720 0.026 Uiso 1 1 calc R U . . .
O10 O 0.0468(4) 0.56316(10) 0.3791(3) 0.0216(6) Uani 1 1 d . . . . .
C9 C -0.0605(5) 0.62473(14) 0.4610(3) 0.0193(8) Uani 1 1 d . . . . .
O9 O 0.1552(3) 0.63293(11) 0.3957(2) 0.0230(6) Uani 1 1 d . . . . .
C7 C 0.2192(4) 0.47204(14) 0.2254(3) 0.0166(7) Uani 1 1 d . . . . .
O8 O 0.9611(4) 0.73906(11) 0.2182(3) 0.0264(7) Uani 1 1 d . . . . .
C8 C 0.2452(7) 0.25400(16) 0.0642(4) 0.0349(12) Uani 1 1 d . . . . .
H7A H 0.343117 0.256730 0.105736 0.052 Uiso 1 1 calc R U . . .
H7B H 0.239176 0.267565 -0.003883 0.052 Uiso 1 1 calc R U . . .
H7C H 0.217993 0.221017 0.056804 0.052 Uiso 1 1 calc R U . . .
O7 O 0.3913(3) 0.64471(11) 0.3092(2) 0.0230(6) Uani 1 1 d . . . . .
C6 C 0.1010(5) 0.39263(15) 0.2274(3) 0.0219(8) Uani 1 1 d . . . . .
H6 H 0.043971 0.405294 0.269662 0.026 Uiso 1 1 calc R U . . .
O6 O 0.4584(3) 0.58701(10) 0.2171(2) 0.0197(6) Uani 1 1 d . . . . .
C5 C 0.0860(5) 0.34559(16) 0.1979(4) 0.0261(9) Uani 1 1 d . . . . .
H5 H 0.017836 0.326763 0.219803 0.031 Uiso 1 1 calc R U . . .
O5 O 0.1483(4) 0.27896(11) 0.1149(3) 0.0322(8) Uani 1 1 d . . . . .
C4 C 0.1710(5) 0.32575(14) 0.1359(3) 0.0231(9) Uani 1 1 d . . . . .
O4 O 0.3174(3) 0.49883(10) 0.2024(2) 0.0189(6) Uani 1 1 d . . . . .
C3 C 0.2715(5) 0.35363(15) 0.1006(3) 0.0237(9) Uani 1 1 d . . . . .
H3 H 0.327232 0.340634 0.057827 0.028 Uiso 1 1 calc R U . . .
O3 O 0.1339(3) 0.49081(10) 0.2773(2) 0.0187(6) Uani 1 1 d . . . . .
C29 C 0.8528(6) 0.5073(2) 0.0678(4) 0.0354(12) Uani 1 1 d . . . . .
H29A H 0.836728 0.510847 -0.006885 0.053 Uiso 1 1 calc R U . . .
H29B H 0.906163 0.478472 0.089298 0.053 Uiso 1 1 calc R U . . .
H29C H 0.907506 0.533993 0.101978 0.053 Uiso 1 1 calc R U . . .
C28 C 0.7085(5) 0.50501(17) 0.0974(3) 0.0253(9) Uani 1 1 d . . . . .
H28A H 0.648241 0.481064 0.054589 0.030 Uiso 1 1 calc R U . . .
H28B H 0.659689 0.535454 0.081956 0.030 Uiso 1 1 calc R U . . .
C27 C 0.8447(4) 0.48431(12) 0.2830(3) 0.0119(6) Uani 1 1 d . . . . .
H27 H 0.937883 0.484936 0.271152 0.014 Uiso 1 1 calc R U . . .
C26 C 0.8108(5) 0.47388(15) 0.3779(4) 0.0234(8) Uani 1 1 d . . . . .
H26 H 0.876480 0.466527 0.440728 0.028 Uiso 1 1 calc R U . . .
C25 C 0.6127(4) 0.48872(13) 0.2579(3) 0.0147(7) Uani 1 1 d . . . . .
H25 H 0.514969 0.493150 0.225216 0.018 Uiso 1 1 calc R U . . .
C2 C 0.2873(5) 0.40162(15) 0.1305(3) 0.0207(8) Uani 1 1 d . . . . .
H2 H 0.355013 0.420424 0.108040 0.025 Uiso 1 1 calc R U . . .
N2 N 0.6654(6) 0.47639(16) 0.3621(4) 0.0386(11) Uani 1 1 d D . . . .
H1 H 0.607(4) 0.4753(14) 0.412(3) 0.002(9) Uiso 1 1 d D . . . .
O2 O 0.1312(3) 0.59096(11) 0.1786(2) 0.0212(6) Uani 1 1 d . . . . .

loop_
_atom_site_aniso_label
_atom_site_aniso_U_11
_atom_site_aniso_U_22
_atom_site_aniso_U_33
_atom_site_aniso_U_23
_atom_site_aniso_U_13
_atom_site_aniso_U_12
U1 0.01599(7) 0.01470(7) 0.01839(7) -0.00052(6) 0.00487(5) 0.00012(6)
N1 0.037(2) 0.0192(18) 0.037(2) -0.0018(16) 0.0069(19) 0.0003(16)
O1 0.0193(15) 0.0195(14) 0.0214(14) 0.0021(11) 0.0024(11) -0.0018(11)
C1 0.0208(19) 0.0158(18) 0.0192(18) -0.0010(13) 0.0028(15) 0.0021(14)
C23 0.0180(19) 0.0177(17) 0.0186(18) 0.0023(14) 0.0030(15) 0.0008(14)
C24 0.026(2) 0.025(2) 0.044(3) 0.007(2) 0.014(2) 0.0023(18)
C32 0.051(4) 0.032(3) 0.033(3) 0.000(2) 0.014(2) 0.016(2)
C31 0.033(3) 0.023(2) 0.034(2) -0.0026(18) 0.012(2) 0.0035(19)
C30 0.029(2) 0.0193(19) 0.029(2) 0.0004(17) 0.0102(19) 0.0051(17)
C22 0.021(2) 0.0148(17) 0.0230(19) -0.0017(14) 0.0065(16) -0.0031(14)
C21 0.023(2) 0.0153(17) 0.025(2) -0.0008(15) 0.0087(16) 0.0013(15)
C20 0.025(2) 0.0196(18) 0.0217(19) 0.0008(15) 0.0095(16) -0.0035(16)
C19 0.041(3) 0.0170(19) 0.034(2) 0.0008(18) 0.017(2) -0.0030(18)
C18 0.027(2) 0.0164(18) 0.031(2) -0.0038(16) 0.0136(18) -0.0026(16)
C17 0.024(2) 0.0199(19) 0.0193(19) 0.0035(15) 0.0022(16) -0.0011(16)
C15 0.021(2) 0.0162(17) 0.0205(18) -0.0014(14) 0.0076(15) 0.0003(14)
C16 0.031(3) 0.032(2) 0.029(2) -0.0061(19) 0.012(2) 0.004(2)
C14 0.038(3) 0.0177(19) 0.029(2) -0.0017(16) 0.019(2) -0.0040(17)
C13 0.047(3) 0.0154(19) 0.038(3) -0.0040(18) 0.024(2) -0.0020(19)
C12 0.030(2) 0.0194(19) 0.023(2) 0.0013(15) 0.0121(17) 0.0048(17)
O12 0.0297(19) 0.0284(17) 0.0293(18) -0.0010(14) 0.0081(14) 0.0065(14)
C11 0.018(2) 0.024(2) 0.023(2) 0.0003(16) 0.0057(16) 0.0015(16)
O11 0.037(2) 0.0260(17) 0.040(2) -0.0079(15) 0.0231(16) 0.0012(15)
C10 0.023(2) 0.0205(19) 0.0212(19) -0.0032(15) 0.0066(16) 0.0036(16)
O10 0.0238(16) 0.0145(13) 0.0290(16) -0.0040(11) 0.0112(13) -0.0014(11)
C9 0.024(2) 0.0179(17) 0.0174(18) 0.0012(14) 0.0078(15) 0.0017(15)
O9 0.0231(16) 0.0211(14) 0.0272(16) -0.0032(12) 0.0106(13) -0.0020(12)
C7 0.0125(17) 0.0172(17) 0.0185(17) 0.0039(14) 0.0000(13) 0.0019(13)
O8 0.0251(17) 0.0190(14) 0.0371(18) 0.0018(13) 0.0115(14) -0.0056(12)
C8 0.054(4) 0.0145(19) 0.033(3) -0.0035(18) 0.005(2) 0.006(2)
O7 0.0259(17) 0.0191(14) 0.0263(15) -0.0020(12) 0.0106(13) -0.0021(12)
C6 0.023(2) 0.0181(18) 0.026(2) -0.0018(16) 0.0088(17) 0.0010(15)
O6 0.0230(16) 0.0132(12) 0.0254(15) -0.0013(11) 0.0110(12) -0.0021(11)
C5 0.025(2) 0.020(2) 0.035(2) -0.0009(17) 0.0079(19) -0.0028(16)
O5 0.040(2) 0.0143(14) 0.041(2) -0.0056(13) 0.0064(16) 0.0035(13)
C4 0.028(2) 0.0135(17) 0.024(2) -0.0047(15) -0.0011(17) -0.0029(16)
O4 0.0153(14) 0.0197(13) 0.0230(14) -0.0009(11) 0.0072(11) 0.0008(11)
C3 0.028(2) 0.0199(19) 0.023(2) -0.0012(16) 0.0063(17) 0.0064(17)
O3 0.0174(14) 0.0155(13) 0.0242(14) -0.0026(11) 0.0069(11) -0.0011(11)
C29 0.033(3) 0.052(3) 0.022(2) 0.012(2) 0.0066(19) -0.003(2)
C28 0.028(2) 0.024(2) 0.023(2) 0.0005(17) 0.0052(17) -0.0004(17)
C27 0.0093(16) 0.0125(15) 0.0146(16) 0.0011(12) 0.0043(12) -0.0019(12)
C26 0.027(2) 0.0202(19) 0.024(2) 0.0013(16) 0.0068(17) 0.0001(16)
C25 0.0096(16) 0.0122(15) 0.0237(19) 0.0001(13) 0.0069(14) 0.0015(12)
C2 0.020(2) 0.0230(19) 0.0200(19) 0.0026(15) 0.0065(15) 0.0051(16)
N2 0.048(3) 0.028(2) 0.047(3) -0.0015(19) 0.024(2) -0.003(2)
O2 0.0220(16) 0.0190(14) 0.0216(14) 0.0022(11) 0.0029(12) 0.0035(12)

loop_
_atom_type_symbol
_atom_type_description
_atom_type_scat_dispersion_real
_atom_type_scat_dispersion_imag
_atom_type_scat_source
C C 0.0033 0.0016 'International Tables Vol C Tables 4.2.6.8 and 6.1.1.4'
H H 0.0000 0.0000 'International Tables Vol C Tables 4.2.6.8 and 6.1.1.4'
N N 0.0061 0.0033 'International Tables Vol C Tables 4.2.6.8 and 6.1.1.4'
O O 0.0106 0.0060 'International Tables Vol C Tables 4.2.6.8 and 6.1.1.4'
U U -9.6767 9.6646 'International Tables Vol C Tables 4.2.6.8 and 6.1.1.4'

loop_
_geom_angle_atom_site_label_1
_geom_angle_atom_site_label_2
_geom_angle_atom_site_label_3
_geom_angle
_geom_angle_site_symmetry_1
_geom_angle_site_symmetry_3
_geom_angle_publ_flag
O2 U1 O1 178.21(14) . . ?
O2 U1 O10 90.21(13) . . ?
O1 U1 O10 91.13(13) . . ?
O2 U1 O7 90.89(12) . . ?
O1 U1 O7 89.41(12) . . ?
O10 U1 O7 121.33(10) . . ?
O2 U1 O6 88.94(12) . . ?
O1 U1 O6 89.83(12) . . ?
O10 U1 O6 174.56(9) . . ?
O7 U1 O6 53.32(10) . . ?
O2 U1 O9 89.80(12) . . ?
O1 U1 O9 91.95(12) . . ?
O10 U1 O9 53.20(10) . . ?
O7 U1 O9 68.15(10) . . ?
O6 U1 O9 121.42(10) . . ?
O2 U1 O3 91.07(12) . . ?
O1 U1 O3 88.43(12) . . ?
O10 U1 O3 65.39(9) . . ?
O7 U1 O3 172.99(10) . . ?
O6 U1 O3 119.99(9) . . ?
O9 U1 O3 118.59(10) . . ?
O2 U1 O4 90.45(12) . . ?
O1 U1 O4 87.89(12) . . ?
O10 U1 O4 117.28(9) . . ?
O7 U1 O4 121.37(10) . . ?
O6 U1 O4 68.11(9) . . ?
O9 U1 O4 170.47(10) . . ?
O3 U1 O4 51.88(9) . . ?
O2 U1 C15 88.85(13) . . ?
O1 U1 C15 92.88(13) . . ?
O10 U1 C15 26.80(10) . . ?
O7 U1 C15 94.59(11) . . ?
O6 U1 C15 147.78(11) . . ?
O9 U1 C15 26.45(10) . . ?
O3 U1 C15 92.18(10) . . ?
O4 U1 C15 144.04(10) . . ?
O2 U1 C23 91.14(13) . . ?
O1 U1 C23 88.34(13) . . ?
O10 U1 C23 147.91(10) . . ?
O7 U1 C23 26.59(11) . . ?
O6 U1 C23 26.78(10) . . ?
O9 U1 C23 94.74(11) . . ?
O3 U1 C23 146.60(10) . . ?
O4 U1 C23 94.78(10) . . ?
C15 U1 C23 121.18(12) . . ?
O2 U1 C7 91.42(12) . . ?
O1 U1 C7 87.38(12) . . ?
O10 U1 C7 91.30(10) . . ?
O7 U1 C7 147.28(11) . . ?
O6 U1 C7 94.10(10) . . ?
O9 U1 C7 144.49(11) . . ?
O3 U1 C7 25.91(10) . . ?
O4 U1 C7 25.99(10) . . ?
C15 U1 C7 118.09(12) . . ?
C23 U1 C7 120.71(12) . . ?
C25 N1 C27 107.9(4) . . ?
C25 N1 C28 125.7(4) . . ?
C27 N1 C28 126.4(4) . . ?
C2 C1 C6 118.8(4) . . ?
C2 C1 C7 121.1(4) . . ?
C6 C1 C7 120.1(4) . . ?
O7 C23 O6 118.1(4) . . ?
O7 C23 C17 121.6(4) . . ?
O6 C23 C17 120.2(4) . . ?
O7 C23 U1 58.6(2) . . ?
O6 C23 U1 59.7(2) . . ?
C17 C23 U1 177.0(3) . . ?
O12 C30 C32 112.1(4) . . ?
O12 C30 C31 106.7(4) . . ?
C32 C30 C31 112.3(4) . . ?
C21 C22 C17 121.9(4) . . ?
C22 C21 C20 118.8(4) . . ?
O8 C20 C21 124.5(4) . . ?
O8 C20 C19 115.2(4) . . ?
C21 C20 C19 120.3(4) . . ?
C18 C19 C20 120.4(4) . . ?
C19 C18 C17 119.4(4) . . ?
C22 C17 C18 119.1(4) . . ?
C22 C17 C23 120.6(4) . . ?
C18 C17 C23 120.1(4) . . ?
O9 C15 O10 119.0(4) . . ?
O9 C15 C9 121.9(4) . . ?
O10 C15 C9 119.2(4) . . ?
O9 C15 U1 60.2(2) . . ?
O10 C15 U1 58.9(2) . . ?
C9 C15 U1 175.1(3) . . ?
C13 C14 C9 120.1(4) . . ?
C14 C13 C12 120.3(4) . . ?
O11 C12 C13 116.1(4) . . ?
O11 C12 C11 123.7(4) . . ?
C13 C12 C11 120.2(4) . . ?
C10 C11 C12 118.8(4) . . ?
C12 O11 C16 119.0(4) . . ?
C11 C10 C9 121.7(4) . . ?
C15 O10 U1 94.3(2) . . ?
C10 C9 C14 118.8(4) . . ?
C10 C9 C15 120.3(4) . . ?
C14 C9 C15 120.8(4) . . ?
C15 O9 U1 93.3(2) . . ?
O3 C7 O4 117.6(4) . . ?
O3 C7 C1 120.4(4) . . ?
O4 C7 C1 122.0(4) . . ?
O3 C7 U1 58.1(2) . . ?
O4 C7 U1 59.5(2) . . ?
C1 C7 U1 177.8(3) . . ?
C20 O8 C24 116.6(3) . . ?
C23 O7 U1 94.8(2) . . ?
C5 C6 C1 120.0(4) . . ?
C23 O6 U1 93.5(2) . . ?
C6 C5 C4 121.0(4) . . ?
C4 O5 C8 118.9(4) . . ?
O5 C4 C5 115.1(4) . . ?
O5 C4 C3 124.6(4) . . ?
C5 C4 C3 120.3(4) . . ?
C7 O4 U1 94.5(2) . . ?
C4 C3 C2 118.9(4) . . ?
C7 O3 U1 96.0(2) . . ?
C29 C28 N1 113.3(4) . . ?
N1 C27 C26 108.8(4) . . ?
N2 C26 C27 107.1(4) . . ?
N1 C25 N2 109.7(4) . . ?
C1 C2 C3 121.0(4) . . ?
C26 N2 C25 106.5(4) . . ?

loop_
_geom_bond_atom_site_label_1
_geom_bond_atom_site_label_2
_geom_bond_distance
_geom_bond_site_symmetry_2
_geom_bond_publ_flag
U1 O2 1.781(3) . ?
U1 O1 1.784(3) . ?
U1 O10 2.439(3) . ?
U1 O7 2.442(3) . ?
U1 O6 2.467(3) . ?
U1 O9 2.470(3) . ?
U1 O3 2.496(3) . ?
U1 O4 2.527(3) . ?
U1 C15 2.840(4) . ?
U1 C23 2.851(4) . ?
U1 C7 2.924(4) . ?
N1 C25 1.321(6) . ?
N1 C27 1.329(5) . ?
N1 C28 1.512(6) . ?
C1 C2 1.398(6) . ?
C1 C6 1.409(6) . ?
C1 C7 1.473(5) . ?
C23 O7 1.281(5) . ?
C23 O6 1.287(5) . ?
C23 C17 1.477(6) . ?
C24 O8 1.445(6) . ?
C32 C30 1.506(6) . ?
C31 C30 1.527(6) . ?
C30 O12 1.447(6) . ?
C22 C21 1.378(6) . ?
C22 C17 1.389(6) . ?
C21 C20 1.389(6) . ?
C20 O8 1.364(5) . ?
C20 C19 1.400(6) . ?
C19 C18 1.384(6) . ?
C18 C17 1.405(6) . ?
C15 O9 1.267(5) . ?
C15 O10 1.284(5) . ?
C15 C9 1.479(6) . ?
C16 O11 1.431(6) . ?
C14 C13 1.385(7) . ?
C14 C9 1.408(6) . ?
C13 C12 1.393(7) . ?
C12 O11 1.363(5) . ?
C12 C11 1.405(6) . ?
C11 C10 1.387(6) . ?
C10 C9 1.391(6) . ?
C7 O3 1.284(5) . ?
C7 O4 1.285(5) . ?
C8 O5 1.435(6) . ?
C6 C5 1.374(6) . ?
C5 C4 1.388(6) . ?
O5 C4 1.349(5) . ?
C4 C3 1.392(6) . ?
C3 C2 1.402(6) . ?
C29 C28 1.505(7) . ?
C27 C26 1.388(5) . ?
C26 N2 1.342(7) . ?
C25 N2 1.383(6) . ?

loop_
_geom_hbond_atom_site_label_D
_geom_hbond_atom_site_label_H
_geom_hbond_atom_site_label_A
_geom_hbond_distance_DH
_geom_hbond_distance_HA
_geom_hbond_distance_DA
_geom_hbond_angle_DHA
_geom_hbond_site_symmetry_A
_geom_hbond_publ_flag
N2 H1 O1 0.950(18) 2.37(3) 3.156(6) 139(3) 3_666 yes
C27 H27 O3 0.93 1.84 2.758(5) 167.5 1_655 yes
C25 H25 O4 0.93 1.83 2.727(5) 162.2 . yes
O12 H12 O6 0.96(8) 1.95(8) 2.905(5) 173(7) 1_556 yes
